data_4325912
loop_
_publ_author_name
'Curtis M. Zaleski'
'Choong-Sun Lim'
'Annabel D. Cutland-Van Noord'
'Jeff W. Kampf'
'Vincent L. Pecoraro'

_publ_section_title
;
 Effects of the Central Lanthanide Ion Crystal Radius on the
 15-MCCuII(N)pheHA-5 Structure
;
_journal_name_full 'Inorganic Chemistry'
_journal_page_first 7707
_journal_page_last 7717
_journal_paper_doi 10.1021/ic200740h
_journal_volume 50
_journal_year 2011
_chemical_absolute_configuration ad
_chemical_formula_moiety '(C45H50N10O10Cu5Eu), 2(NO3), (CH3O), 11(H2O)'
_chemical_formula_sum 'C46 H75 Cu5 Eu N12 O28'
_chemical_formula_weight 1713.84
_chemical_name_systematic
;
 ?
;
_space_group_IT_number 76
_symmetry_cell_setting tetragonal
_symmetry_space_group_name_Hall 'P 4w'
_symmetry_space_group_name_H-M 'P 41'
_atom_sites_solution_hydrogens geom
_atom_sites_solution_primary direct
_atom_sites_solution_secondary difmap
_audit_creation_method SHELXL-97
_cell_angle_alpha 90.00
_cell_angle_beta 90.00
_cell_angle_gamma 90.00
_cell_formula_units_Z 4
_cell_length_a 19.2559(12)
_cell_length_b 19.2559(12)
_cell_length_c 18.367(2)
_cell_measurement_reflns_used 7247
_cell_measurement_temperature 118(2)
_cell_measurement_theta_max 23.31
_cell_measurement_theta_min 3.06
_cell_volume 6810.3(10)
_computing_cell_refinement 'Bruker SMART'
_computing_data_collection 'Bruker SMART'
_computing_data_reduction 'Bruker SHELXTL'
_computing_molecular_graphics 'Bruker SHELXTL'
_computing_publication_material 'Bruker SHELXTL'
_computing_structure_refinement 'Bruker SHELXTL'
_computing_structure_solution 'Bruker SHELXTL'
_diffrn_ambient_temperature 118(2)
_diffrn_measured_fraction_theta_full 0.996
_diffrn_measured_fraction_theta_max 0.996
_diffrn_measurement_device_type 'CCD area detector'
_diffrn_measurement_method 'phi and omega scans'
_diffrn_radiation_monochromator graphite
_diffrn_radiation_source 'fine-focus sealed tube'
_diffrn_radiation_type MoK\a
_diffrn_radiation_wavelength 0.71073
_diffrn_reflns_av_R_equivalents 0.0454
_diffrn_reflns_av_sigmaI/netI 0.0367
_diffrn_reflns_limit_h_max 18
_diffrn_reflns_limit_h_min -17
_diffrn_reflns_limit_k_max 25
_diffrn_reflns_limit_k_min -25
_diffrn_reflns_limit_l_max 24
_diffrn_reflns_limit_l_min -24
_diffrn_reflns_number 81113
_diffrn_reflns_theta_full 28.35
_diffrn_reflns_theta_max 28.35
_diffrn_reflns_theta_min 2.99
_exptl_absorpt_coefficient_mu 2.527
_exptl_absorpt_correction_T_max 0.5178
_exptl_absorpt_correction_T_min 0.2433
_exptl_absorpt_correction_type multi-scan
_exptl_absorpt_process_details 'Blessing, Acta Cryst. (1995) A51, 33-38.'
_exptl_crystal_colour purple
_exptl_crystal_density_diffrn 1.660
_exptl_crystal_description block
_exptl_crystal_F_000 3468
_exptl_crystal_size_max 0.78
_exptl_crystal_size_mid 0.36
_exptl_crystal_size_min 0.30
_refine_diff_density_max 0.994
_refine_diff_density_min -0.819
_refine_diff_density_rms 0.128
_refine_ls_abs_structure_details 'Flack H D (1983), Acta Cryst. A39, 876-881'
_refine_ls_abs_structure_Flack -0.015(11)
_refine_ls_extinction_method none
_refine_ls_goodness_of_fit_ref 1.085
_refine_ls_hydrogen_treatment mixed
_refine_ls_matrix_type full
_refine_ls_number_parameters 865
_refine_ls_number_reflns 16949
_refine_ls_number_restraints 1
_refine_ls_restrained_S_all 1.085
_refine_ls_R_factor_all 0.0471
_refine_ls_R_factor_gt 0.0424
_refine_ls_shift/su_max 0.002
_refine_ls_shift/su_mean 0.001
_refine_ls_structure_factor_coef Fsqd
_refine_ls_weighting_details 'calc w=1/[\s^2^(Fo^2^)+(0.0566P)^2^+21.8088P] where P=(Fo^2^+2Fc^2^)/3'
_refine_ls_weighting_scheme calc
_refine_ls_wR_factor_gt 0.1143
_refine_ls_wR_factor_ref 0.1174
_reflns_number_gt 15780
_reflns_number_total 16949
_reflns_threshold_expression >2sigma(I)
_cod_data_source_file ic200740h_si_001_16.cif
_cod_data_source_block Eu-3
_cod_original_cell_volume 6810.1(10)
_cod_database_code 4325912

loop_
_symmetry_equiv_pos_as_xyz
'x, y, z'
'-x, -y, z+1/2'
'-y, x, z+1/4'
'y, -x, z+3/4'

loop_
_atom_site_label
_atom_site_type_symbol
_atom_site_fract_x
_atom_site_fract_y
_atom_site_fract_z
_atom_site_U_iso_or_equiv
_atom_site_adp_type
_atom_site_occupancy
_atom_site_symmetry_multiplicity
_atom_site_calc_flag
_atom_site_refinement_flags
_atom_site_disorder_assembly
_atom_site_disorder_group
Eu1 Eu 0.762154(13) 0.339521(14) 0.522068(14) 0.01991(7) Uani 1 1 d . . .
Cu1 Cu 0.79834(3) 0.53546(3) 0.52865(4) 0.02083(13) Uani 1 1 d . . .
Cu2 Cu 0.75649(4) 0.39445(4) 0.72468(4) 0.02898(16) Uani 1 1 d . . .
Cu3 Cu 0.74424(4) 0.17356(4) 0.63841(4) 0.02681(15) Uani 1 1 d . . .
Cu4 Cu 0.71634(3) 0.18756(3) 0.39319(4) 0.02066(13) Uani 1 1 d . . .
Cu5 Cu 0.75705(3) 0.41105(3) 0.32310(4) 0.01999(13) Uani 1 1 d . . .
O1 O 0.8071(2) 0.5726(2) 0.6265(2) 0.0269(8) Uani 1 1 d . . .
O2 O 0.7639(2) 0.4528(2) 0.5768(2) 0.0240(8) Uani 1 1 d . . .
O3 O 0.7669(3) 0.3174(2) 0.7926(2) 0.0393(11) Uani 1 1 d . . .
O4 O 0.7622(3) 0.3236(2) 0.6511(2) 0.0326(10) Uani 1 1 d . . .
O5 O 0.7312(2) 0.0895(2) 0.5839(2) 0.0316(9) Uani 1 1 d . . .
O6 O 0.7273(2) 0.2211(2) 0.5485(2) 0.0274(9) Uani 1 1 d . . .
O7 O 0.7315(2) 0.2075(2) 0.2921(2) 0.0228(8) Uani 1 1 d . . .
O8 O 0.7311(2) 0.2850(2) 0.4086(2) 0.0241(8) Uani 1 1 d . . .
O9 O 0.7871(2) 0.5061(2) 0.3139(2) 0.0249(8) Uani 1 1 d . . .
O10 O 0.7750(2) 0.42226(19) 0.4248(2) 0.0223(7) Uani 1 1 d . . .
O100 O 0.8665(3) 0.2649(2) 0.5187(5) 0.0631(18) Uani 1 1 d . . .
O101 O 0.8893(2) 0.3724(2) 0.5312(3) 0.0343(10) Uani 1 1 d . . .
O102 O 0.9739(2) 0.2977(3) 0.5231(3) 0.0424(11) Uani 1 1 d . . .
O103 O 0.6414(2) 0.3601(2) 0.5270(3) 0.0404(10) Uani 1 1 d . . .
O104 O 0.6835(3) 0.5857(3) 0.5055(3) 0.0459(13) Uani 1 1 d . . .
O200 O 0.9866(2) 0.5957(2) 0.5295(3) 0.0413(11) Uani 1 1 d . . .
O201 O 1.0985(3) 0.6064(3) 0.5165(3) 0.0474(12) Uani 1 1 d . . .
O202 O 1.0339(3) 0.6976(3) 0.5310(3) 0.0430(12) Uani 1 1 d . . .
O203 O 0.5253(7) 0.7317(10) 0.3326(6) 0.183(8) Uani 1 1 d . . .
O204 O 0.8839(18) 0.6069(11) 0.9359(9) 0.302(14) Uani 1 1 d . . .
O205 O 0.6188(4) 0.5736(4) 0.6443(5) 0.080(2) Uani 1 1 d . . .
O206 O 0.4265(3) 0.7730(4) 0.4320(3) 0.0642(17) Uani 1 1 d . . .
O207 O 0.5467(3) 1.0156(3) 0.7803(6) 0.081(2) Uani 1 1 d . . .
O208 O 0.6330(6) 0.3662(6) 0.7359(8) 0.062(3) Uani 0.50 1 d P . .
C1 C 0.7849(3) 0.5257(3) 0.6710(3) 0.0262(12) Uani 1 1 d . . .
C2 C 0.7894(3) 0.5369(3) 0.7525(3) 0.0270(12) Uani 1 1 d . . .
H2A H 0.7678 0.5824 0.7657 0.032 Uiso 1 1 calc R . .
C3 C 0.8652(4) 0.5358(3) 0.7766(4) 0.0343(13) Uani 1 1 d . . .
H3C H 0.8921 0.5675 0.7449 0.041 Uiso 1 1 calc R . .
H3D H 0.8682 0.5537 0.8270 0.041 Uiso 1 1 calc R . .
C4 C 0.8981(4) 0.4646(3) 0.7741(4) 0.0353(13) Uani 1 1 d . . .
C5 C 0.9050(4) 0.4250(4) 0.8379(4) 0.0395(15) Uani 1 1 d . . .
H5C H 0.8887 0.4434 0.8828 0.047 Uiso 1 1 calc R . .
C6 C 0.9348(4) 0.3602(4) 0.8365(4) 0.0428(17) Uani 1 1 d . . .
H6A H 0.9394 0.3346 0.8804 0.051 Uiso 1 1 calc R . .
C7 C 0.9582(4) 0.3320(4) 0.7723(5) 0.0426(15) Uani 1 1 d . . .
H7C H 0.9782 0.2869 0.7715 0.051 Uiso 1 1 calc R . .
C8 C 0.9522(4) 0.3707(4) 0.7079(4) 0.0401(16) Uani 1 1 d . . .
H8A H 0.9692 0.3521 0.6634 0.048 Uiso 1 1 calc R . .
C9 C 0.9216(4) 0.4359(4) 0.7087(4) 0.0365(14) Uani 1 1 d . . .
H9C H 0.9166 0.4612 0.6646 0.044 Uiso 1 1 calc R . .
C10 C 0.7670(4) 0.2606(3) 0.7556(3) 0.0352(14) Uani 1 1 d . . .
C11 C 0.7732(4) 0.1896(3) 0.7924(3) 0.0347(14) Uani 1 1 d . . .
H11A H 0.7412 0.1886 0.8353 0.042 Uiso 1 1 calc R . .
C12 C 0.8459(4) 0.1785(4) 0.8187(4) 0.0387(15) Uani 1 1 d . . .
H12A H 0.8797 0.2144 0.8163 0.046 Uiso 1 1 calc R . .
C13 C 0.8632(4) 0.1075(3) 0.8494(3) 0.0337(13) Uani 1 1 d . . .
C14 C 0.8122(3) 0.0646(3) 0.8794(3) 0.0324(13) Uani 1 1 d . . .
H14A H 0.7654 0.0799 0.8819 0.039 Uiso 1 1 calc R . .
C15 C 0.8307(4) -0.0013(3) 0.9059(4) 0.0364(14) Uani 1 1 d . . .
H15A H 0.7959 -0.0317 0.9241 0.044 Uiso 1 1 calc R . .
C16 C 0.8996(4) -0.0221(4) 0.9056(4) 0.0395(15) Uani 1 1 d . . .
H16A H 0.9126 -0.0654 0.9262 0.047 Uiso 1 1 calc R . .
C17 C 0.9488(4) 0.0204(4) 0.8752(4) 0.0419(16) Uani 1 1 d . . .
H17A H 0.9959 0.0056 0.8732 0.050 Uiso 1 1 calc R . .
C18 C 0.9304(4) 0.0844(4) 0.8476(4) 0.0375(14) Uani 1 1 d . . .
H18A H 0.9653 0.1131 0.8268 0.045 Uiso 1 1 calc R . .
C19 C 0.7201(3) 0.1062(3) 0.5172(3) 0.0251(10) Uani 1 1 d . . .
C20 C 0.7110(3) 0.0521(3) 0.4588(3) 0.0253(11) Uani 1 1 d . . .
H20A H 0.6730 0.0196 0.4736 0.030 Uiso 1 1 calc R . .
C21 C 0.7783(3) 0.0103(3) 0.4475(3) 0.0280(12) Uani 1 1 d . . .
H21A H 0.7902 -0.0138 0.4934 0.034 Uiso 1 1 calc R . .
H21B H 0.7701 -0.0256 0.4098 0.034 Uiso 1 1 calc R . .
C22 C 0.8389(3) 0.0550(3) 0.4244(3) 0.0252(11) Uani 1 1 d . . .
C23 C 0.8512(3) 0.0685(3) 0.3510(4) 0.0325(13) Uani 1 1 d . . .
H23A H 0.8221 0.0488 0.3147 0.039 Uiso 1 1 calc R . .
C24 C 0.9060(3) 0.1107(4) 0.3317(4) 0.0370(14) Uani 1 1 d . . .
H24A H 0.9154 0.1177 0.2814 0.044 Uiso 1 1 calc R . .
C25 C 0.9480(3) 0.1434(3) 0.3828(3) 0.0303(12) Uani 1 1 d . . .
H25A H 0.9837 0.1744 0.3682 0.036 Uiso 1 1 calc R . .
C26 C 0.9363(3) 0.1294(3) 0.4552(3) 0.0286(12) Uani 1 1 d . . .
H26A H 0.9654 0.1497 0.4911 0.034 Uiso 1 1 calc R . .
C27 C 0.8826(3) 0.0863(3) 0.4762(3) 0.0308(12) Uani 1 1 d . . .
H27A H 0.8751 0.0776 0.5265 0.037 Uiso 1 1 calc R . .
C28 C 0.7369(3) 0.2736(3) 0.2859(3) 0.0220(10) Uani 1 1 d . . .
C29 C 0.7493(3) 0.3083(3) 0.2136(3) 0.0284(12) Uani 1 1 d . . .
H29A H 0.7181 0.2869 0.1763 0.034 Uiso 1 1 calc R . .
C30 C 0.8258(4) 0.2988(3) 0.1894(3) 0.0318(13) Uani 1 1 d . . .
H30A H 0.8387 0.2493 0.1942 0.038 Uiso 1 1 calc R . .
H30B H 0.8301 0.3116 0.1374 0.038 Uiso 1 1 calc R . .
C31 C 0.8763(3) 0.3431(3) 0.2344(3) 0.0303(13) Uani 1 1 d . . .
C32 C 0.8962(4) 0.3236(4) 0.3026(4) 0.0421(16) Uani 1 1 d . . .
H32A H 0.8814 0.2801 0.3215 0.051 Uiso 1 1 calc R . .
C33 C 0.9378(4) 0.3666(6) 0.3448(4) 0.059(3) Uani 1 1 d . . .
H33A H 0.9524 0.3525 0.3919 0.071 Uiso 1 1 calc R . .
C34 C 0.9580(4) 0.4312(5) 0.3165(5) 0.058(3) Uani 1 1 d . . .
H34A H 0.9852 0.4616 0.3456 0.070 Uiso 1 1 calc R . .
C35 C 0.9390(4) 0.4514(4) 0.2474(6) 0.053(2) Uani 1 1 d . . .
H35A H 0.9539 0.4946 0.2280 0.063 Uiso 1 1 calc R . .
C36 C 0.8974(4) 0.4070(4) 0.2067(4) 0.0374(15) Uani 1 1 d . . .
H36A H 0.8832 0.4205 0.1592 0.045 Uiso 1 1 calc R . .
C37 C 0.8027(3) 0.5280(3) 0.3786(3) 0.0213(10) Uani 1 1 d . . .
C38 C 0.8204(3) 0.6036(3) 0.3923(3) 0.0214(10) Uani 1 1 d . . .
H38A H 0.7766 0.6308 0.3856 0.026 Uiso 1 1 calc R . .
C39 C 0.8736(3) 0.6327(3) 0.3389(3) 0.0254(11) Uani 1 1 d . . .
H39A H 0.9201 0.6141 0.3510 0.031 Uiso 1 1 calc R . .
H39B H 0.8617 0.6174 0.2890 0.031 Uiso 1 1 calc R . .
C40 C 0.8758(3) 0.7116(3) 0.3413(3) 0.0268(11) Uani 1 1 d . . .
C41 C 0.8338(4) 0.7511(3) 0.2946(4) 0.0348(14) Uani 1 1 d . . .
H41A H 0.8048 0.7279 0.2606 0.042 Uiso 1 1 calc R . .
C42 C 0.8334(5) 0.8226(4) 0.2967(4) 0.0470(18) Uani 1 1 d . . .
H42A H 0.8041 0.8483 0.2650 0.056 Uiso 1 1 calc R . .
C43 C 0.8774(5) 0.8575(4) 0.3468(4) 0.048(2) Uani 1 1 d . . .
H43A H 0.8789 0.9068 0.3480 0.057 Uiso 1 1 calc R . .
C44 C 0.9178(4) 0.8192(3) 0.3938(4) 0.0376(15) Uani 1 1 d . . .
H44A H 0.9465 0.8424 0.4282 0.045 Uiso 1 1 calc R . .
C45 C 0.9173(3) 0.7472(3) 0.3914(4) 0.0308(12) Uani 1 1 d . . .
H45A H 0.9455 0.7217 0.4244 0.037 Uiso 1 1 calc R . .
N1 N 0.7505(3) 0.4786(3) 0.7886(3) 0.0371(13) Uani 1 1 d . . .
H1A H 0.7048 0.4910 0.7952 0.044 Uiso 1 1 calc R . .
H1B H 0.7696 0.4692 0.8334 0.044 Uiso 1 1 calc R . .
N2 N 0.7622(3) 0.4645(3) 0.6516(3) 0.0263(10) Uani 1 1 d . . .
N3 N 0.7500(3) 0.1359(3) 0.7394(3) 0.0380(13) Uani 1 1 d . . .
H3A H 0.7071 0.1194 0.7531 0.046 Uiso 1 1 calc R . .
H3B H 0.7807 0.0993 0.7402 0.046 Uiso 1 1 calc R . .
N4 N 0.7648(3) 0.2585(3) 0.6856(3) 0.0345(12) Uani 1 1 d . . .
N5 N 0.6904(2) 0.0878(2) 0.3897(3) 0.0245(9) Uani 1 1 d . . .
H5A H 0.6432 0.0838 0.3831 0.029 Uiso 1 1 calc R . .
H5B H 0.7122 0.0669 0.3509 0.029 Uiso 1 1 calc R . .
N6 N 0.7174(2) 0.1705(2) 0.4946(3) 0.0219(9) Uani 1 1 d . . .
N7 N 0.7317(3) 0.3824(3) 0.2212(3) 0.0280(10) Uani 1 1 d . . .
H7A H 0.6850 0.3892 0.2133 0.034 Uiso 1 1 calc R . .
H7B H 0.7562 0.4084 0.1879 0.034 Uiso 1 1 calc R . .
N8 N 0.7365(2) 0.3164(2) 0.3406(2) 0.0218(9) Uani 1 1 d . . .
N9 N 0.8415(2) 0.6115(2) 0.4694(2) 0.0213(9) Uani 1 1 d . . .
H9A H 0.8272 0.6540 0.4867 0.026 Uiso 1 1 calc R . .
H9B H 0.8891 0.6093 0.4731 0.026 Uiso 1 1 calc R . .
N10 N 0.7994(2) 0.4895(2) 0.4367(3) 0.0226(9) Uani 1 1 d . . .
N100 N 0.9115(2) 0.3116(3) 0.5235(3) 0.0312(10) Uani 1 1 d . . .
N200 N 1.0407(3) 0.6341(3) 0.5252(3) 0.0330(11) Uani 1 1 d . . .
C210 C 0.7743(9) 0.3562(11) 1.0277(13) 0.067(6) Uani 0.50 1 d P . .
H21C H 0.8118 0.3432 1.0611 0.101 Uiso 0.50 1 calc PR . .
H21D H 0.7298 0.3402 1.0474 0.101 Uiso 0.50 1 calc PR . .
H21E H 0.7732 0.4068 1.0223 0.101 Uiso 0.50 1 calc PR . .
O210 O 0.7885(5) 0.3178(7) 0.9428(5) 0.051(3) Uani 0.50 1 d P . .
O211 O 0.6325(9) 0.4669(18) 0.3273(12) 0.090(9) Uani 0.50 1 d P . .
C211 C 0.6293(7) 0.5100(5) 0.3858(7) 0.056(3) Uani 0.50 1 d P . .
H21F H 0.6723 0.5062 0.4141 0.084 Uiso 0.50 1 calc PR . .
H21G H 0.5897 0.4970 0.4165 0.084 Uiso 0.50 1 calc PR . .
H21H H 0.6235 0.5580 0.3691 0.084 Uiso 0.50 1 calc PR . .
O212 O 0.7720(9) 0.5336(16) 0.9463(7) 0.149(12) Uani 0.50 1 d P . .
O213 O 0.5917(8) 0.4340(8) 0.8819(11) 0.087(5) Uani 0.50 1 d P . .
O214 O 0.6318(8) 0.1153(8) 0.8581(10) 0.066(4) Uani 0.50 1 d P A 1
O215 O 0.6140(10) 0.1336(9) 0.8093(12) 0.087(6) Uani 0.50 1 d P B 2
O216 O 0.5785(8) 0.4386(6) 0.6246(7) 0.063(3) Uani 1 1 d . . .
O217 O 0.6120(7) 0.3687(10) 1.0885(10) 0.088(5) Uani 0.50 1 d P . .

loop_
_atom_site_aniso_label
_atom_site_aniso_U_11
_atom_site_aniso_U_22
_atom_site_aniso_U_33
_atom_site_aniso_U_23
_atom_site_aniso_U_13
_atom_site_aniso_U_12
Eu1 0.02324(13) 0.01985(12) 0.01665(16) 0.00268(11) -0.00023(10) -0.00205(10)
Cu1 0.0277(3) 0.0164(3) 0.0183(3) -0.0003(2) 0.0035(3) 0.0022(2)
Cu2 0.0365(4) 0.0306(4) 0.0198(3) 0.0052(3) 0.0020(3) -0.0028(3)
Cu3 0.0353(4) 0.0233(3) 0.0218(3) 0.0067(3) -0.0062(3) -0.0084(3)
Cu4 0.0234(3) 0.0187(3) 0.0199(3) 0.0028(2) -0.0029(2) -0.0043(2)
Cu5 0.0227(3) 0.0188(3) 0.0185(3) 0.0029(2) -0.0005(2) -0.0016(2)
O1 0.036(2) 0.0224(19) 0.0222(19) -0.0035(15) 0.0047(16) 0.0061(16)
O2 0.035(2) 0.0202(18) 0.0166(17) 0.0013(14) 0.0025(15) 0.0039(15)
O3 0.062(3) 0.029(2) 0.026(2) 0.0020(17) 0.001(2) -0.006(2)
O4 0.056(3) 0.026(2) 0.0157(19) 0.0062(15) -0.0053(18) -0.0105(19)
O5 0.039(2) 0.029(2) 0.026(2) 0.0045(17) -0.0088(17) -0.0101(18)
O6 0.035(2) 0.028(2) 0.0197(17) 0.0029(15) -0.0035(15) -0.0107(17)
O7 0.0214(18) 0.0222(18) 0.0247(19) 0.0021(14) -0.0023(14) -0.0055(14)
O8 0.032(2) 0.0243(19) 0.0156(16) 0.0069(14) -0.0025(14) -0.0050(16)
O9 0.037(2) 0.0201(19) 0.0175(17) 0.0000(14) 0.0010(15) -0.0008(16)
O10 0.030(2) 0.0163(17) 0.0210(17) 0.0003(13) -0.0005(14) -0.0020(14)
O100 0.029(2) 0.025(2) 0.136(6) -0.009(3) -0.008(3) 0.0015(19)
O101 0.025(2) 0.029(2) 0.049(3) -0.001(2) -0.0074(19) 0.0017(16)
O102 0.026(2) 0.042(3) 0.059(3) -0.003(3) -0.009(2) 0.0047(18)
O103 0.025(2) 0.040(2) 0.056(3) -0.002(2) 0.004(2) -0.0006(18)
O104 0.041(3) 0.034(3) 0.062(3) -0.014(2) -0.003(2) 0.008(2)
O200 0.039(3) 0.036(2) 0.049(3) -0.009(2) -0.005(2) 0.0067(19)
O201 0.036(3) 0.066(3) 0.041(3) -0.003(3) 0.002(2) 0.020(2)
O202 0.047(3) 0.036(2) 0.046(3) -0.006(2) 0.012(2) 0.000(2)
O203 0.115(9) 0.35(2) 0.086(7) -0.053(10) -0.029(7) 0.104(12)
O204 0.61(4) 0.194(19) 0.096(11) -0.026(12) -0.027(18) 0.04(2)
O205 0.067(5) 0.073(5) 0.099(6) -0.035(4) 0.015(4) 0.000(4)
O206 0.052(4) 0.095(5) 0.045(3) -0.009(3) -0.012(3) -0.002(3)
O207 0.036(3) 0.047(3) 0.159(8) -0.006(4) 0.010(4) -0.007(3)
O208 0.044(6) 0.042(6) 0.100(10) 0.015(6) 0.003(6) -0.004(5)
C1 0.028(3) 0.027(3) 0.023(3) 0.003(2) 0.008(2) 0.012(2)
C2 0.040(3) 0.022(3) 0.019(2) -0.0019(19) 0.005(2) 0.002(2)
C3 0.051(4) 0.028(3) 0.024(3) 0.003(2) -0.008(3) 0.001(3)
C4 0.050(4) 0.026(3) 0.030(3) 0.000(3) -0.011(3) 0.001(2)
C5 0.042(4) 0.044(4) 0.033(3) -0.002(3) -0.014(3) 0.005(3)
C6 0.046(4) 0.039(4) 0.043(4) 0.008(3) -0.020(3) -0.007(3)
C7 0.037(3) 0.039(3) 0.052(4) -0.004(3) -0.021(3) 0.008(3)
C8 0.040(4) 0.042(4) 0.038(4) -0.010(3) -0.016(3) 0.008(3)
C9 0.038(4) 0.042(4) 0.030(3) -0.006(3) -0.007(3) 0.006(3)
C10 0.047(4) 0.027(3) 0.031(3) 0.004(2) -0.004(3) -0.011(3)
C11 0.047(4) 0.031(3) 0.026(3) 0.011(2) 0.001(2) -0.012(3)
C12 0.051(4) 0.031(3) 0.034(3) 0.007(3) -0.008(3) -0.012(3)
C13 0.047(4) 0.034(3) 0.020(3) 0.003(2) -0.003(2) -0.008(3)
C14 0.035(3) 0.035(3) 0.027(3) 0.008(2) 0.004(2) 0.002(3)
C15 0.045(4) 0.027(3) 0.037(3) 0.011(2) 0.005(3) 0.004(3)
C16 0.046(4) 0.037(4) 0.035(3) 0.009(3) 0.003(3) 0.009(3)
C17 0.043(4) 0.045(4) 0.037(4) 0.001(3) 0.000(3) -0.003(3)
C18 0.044(4) 0.038(4) 0.031(3) 0.001(3) -0.005(3) -0.012(3)
C19 0.028(3) 0.021(2) 0.026(3) 0.006(2) -0.005(2) -0.002(2)
C20 0.026(3) 0.024(3) 0.026(3) 0.005(2) -0.002(2) -0.008(2)
C21 0.030(3) 0.025(3) 0.029(3) 0.005(2) -0.005(2) -0.007(2)
C22 0.025(3) 0.020(3) 0.030(3) 0.003(2) -0.004(2) -0.001(2)
C23 0.035(3) 0.029(3) 0.034(3) 0.002(2) -0.003(2) -0.005(2)
C24 0.033(3) 0.040(4) 0.038(3) 0.005(3) 0.003(3) -0.010(3)
C25 0.032(3) 0.027(3) 0.032(3) 0.006(2) 0.005(2) -0.003(2)
C26 0.026(3) 0.027(3) 0.033(3) -0.001(2) -0.002(2) 0.003(2)
C27 0.027(3) 0.039(3) 0.026(3) 0.005(2) -0.005(2) 0.000(2)
C28 0.018(2) 0.025(3) 0.023(3) 0.0003(19) -0.0038(18) -0.0047(19)
C29 0.037(3) 0.028(3) 0.021(3) 0.000(2) -0.008(2) -0.013(2)
C30 0.045(4) 0.025(3) 0.025(3) -0.004(2) 0.012(2) -0.007(3)
C31 0.035(3) 0.028(3) 0.028(3) -0.005(2) 0.015(2) 0.000(2)
C32 0.027(3) 0.056(5) 0.044(4) 0.003(3) 0.014(3) 0.006(3)
C33 0.020(3) 0.124(9) 0.034(4) -0.023(4) 0.002(3) 0.011(4)
C34 0.022(3) 0.078(6) 0.075(6) -0.041(5) 0.014(3) -0.009(4)
C35 0.027(3) 0.041(4) 0.090(6) -0.022(4) 0.002(4) -0.006(3)
C36 0.030(3) 0.031(3) 0.051(4) -0.006(3) 0.004(3) -0.004(3)
C37 0.022(2) 0.018(2) 0.024(3) -0.0018(19) 0.0071(19) 0.0020(19)
C38 0.031(3) 0.014(2) 0.019(2) -0.0010(18) 0.005(2) 0.0042(19)
C39 0.033(3) 0.020(2) 0.024(2) -0.0007(19) 0.007(2) -0.002(2)
C40 0.038(3) 0.018(2) 0.024(3) -0.0005(19) 0.011(2) -0.005(2)
C41 0.043(4) 0.031(3) 0.031(3) 0.004(2) 0.005(3) -0.008(3)
C42 0.062(5) 0.033(4) 0.046(4) 0.012(3) 0.015(3) 0.004(3)
C43 0.064(5) 0.023(3) 0.057(4) -0.003(3) 0.033(4) -0.014(3)
C44 0.049(4) 0.027(3) 0.036(3) -0.005(3) 0.022(3) -0.010(3)
C45 0.032(3) 0.027(3) 0.034(3) -0.004(2) 0.011(2) -0.006(2)
N1 0.050(3) 0.044(3) 0.017(2) 0.004(2) 0.010(2) 0.000(3)
N2 0.031(2) 0.026(2) 0.023(2) -0.0011(18) 0.0031(18) 0.0076(19)
N3 0.054(4) 0.035(3) 0.024(2) 0.009(2) -0.008(2) -0.014(3)
N4 0.056(4) 0.023(2) 0.024(2) 0.0078(19) -0.003(2) -0.008(2)
N5 0.024(2) 0.022(2) 0.028(2) 0.0044(18) -0.0049(18) -0.0020(17)
N6 0.020(2) 0.020(2) 0.026(2) 0.0033(17) -0.0044(17) -0.0028(17)
N7 0.035(3) 0.025(2) 0.024(2) 0.0036(18) -0.0027(19) -0.005(2)
N8 0.027(2) 0.022(2) 0.016(2) 0.0044(16) 0.0015(17) -0.0034(18)
N9 0.024(2) 0.017(2) 0.023(2) -0.0027(16) 0.0039(17) 0.0040(17)
N10 0.026(2) 0.017(2) 0.025(2) -0.0013(17) 0.0050(18) -0.0004(17)
N100 0.022(2) 0.034(3) 0.037(3) -0.001(2) 0.001(2) 0.0035(19)
N200 0.028(2) 0.044(3) 0.027(2) -0.007(2) 0.002(2) 0.009(2)
C210 0.044(9) 0.087(14) 0.071(12) 0.024(12) 0.008(9) -0.024(9)
O210 0.036(5) 0.101(9) 0.016(4) 0.011(5) -0.003(4) -0.035(6)
O211 0.20(3) 0.018(7) 0.066(12) -0.020(8) 0.003(15) -0.011(11)
C211 0.031(5) 0.073(8) 0.066(7) 0.029(6) -0.009(5) 0.009(5)
O212 0.072(10) 0.36(3) 0.019(5) -0.007(11) 0.006(6) -0.110(16)
O213 0.067(9) 0.071(10) 0.124(14) 0.014(10) -0.020(9) -0.008(7)
O214 0.061(8) 0.055(8) 0.083(11) -0.022(8) 0.006(8) -0.011(6)
O215 0.089(12) 0.063(10) 0.110(14) -0.003(9) 0.067(11) -0.018(9)
O216 0.090(10) 0.043(6) 0.055(7) -0.010(5) 0.012(6) 0.023(6)
O217 0.041(7) 0.123(14) 0.101(12) -0.025(11) 0.024(7) -0.018(8)

loop_
_atom_type_symbol
_atom_type_description
_atom_type_scat_dispersion_real
_atom_type_scat_dispersion_imag
_atom_type_scat_source
C C 0.0033 0.0016 'International Tables Vol C Tables 4.2.6.8 and 6.1.1.4'
H H 0.0000 0.0000 'International Tables Vol C Tables 4.2.6.8 and 6.1.1.4'
N N 0.0061 0.0033 'International Tables Vol C Tables 4.2.6.8 and 6.1.1.4'
O O 0.0106 0.0060 'International Tables Vol C Tables 4.2.6.8 and 6.1.1.4'
Cu Cu 0.3201 1.2651 'International Tables Vol C Tables 4.2.6.8 and 6.1.1.4'
Eu Eu -0.1578 3.6682 'International Tables Vol C Tables 4.2.6.8 and 6.1.1.4'

loop_
_geom_angle_atom_site_label_1
_geom_angle_atom_site_label_2
_geom_angle_atom_site_label_3
_geom_angle
O103 Eu1 O4 89.07(19)
O103 Eu1 O2 81.12(16)
O4 Eu1 O2 72.62(14)
O103 Eu1 O10 91.10(16)
O4 Eu1 O10 145.17(14)
O2 Eu1 O10 73.01(13)
O103 Eu1 O8 82.06(17)
O4 Eu1 O8 143.39(13)
O2 Eu1 O8 139.55(13)
O10 Eu1 O8 70.83(13)
O103 Eu1 O6 82.97(16)
O4 Eu1 O6 71.42(14)
O2 Eu1 O6 140.70(13)
O10 Eu1 O6 143.08(13)
O8 Eu1 O6 72.26(13)
O103 Eu1 O100 154.08(16)
O4 Eu1 O100 87.1(2)
O2 Eu1 O100 121.83(17)
O10 Eu1 O100 106.4(2)
O8 Eu1 O100 85.8(2)
O6 Eu1 O100 71.51(16)
O103 Eu1 O101 155.15(15)
O4 Eu1 O101 88.04(16)
O2 Eu1 O101 74.47(14)
O10 Eu1 O101 77.54(14)
O8 Eu1 O101 113.92(15)
O6 Eu1 O101 119.22(14)
O100 Eu1 O101 50.30(15)
O103 Eu1 N100 177.15(18)
O4 Eu1 N100 88.13(17)
O2 Eu1 N100 98.59(14)
O10 Eu1 N100 91.53(15)
O8 Eu1 N100 99.86(15)
O6 Eu1 N100 95.58(15)
O100 Eu1 N100 25.07(15)
O101 Eu1 N100 25.26(14)
N10 Cu1 O2 91.51(18)
N10 Cu1 O1 171.82(19)
O2 Cu1 O1 84.85(17)
N10 Cu1 N9 81.61(19)
O2 Cu1 N9 171.71(17)
O1 Cu1 N9 101.37(18)
N2 Cu2 O4 90.25(19)
N2 Cu2 O3 169.6(2)
O4 Cu2 O3 84.49(19)
N2 Cu2 N1 81.0(2)
O4 Cu2 N1 171.20(19)
O3 Cu2 N1 104.3(2)
N4 Cu3 O6 91.01(19)
N4 Cu3 O5 174.1(2)
O6 Cu3 O5 86.04(18)
N4 Cu3 N3 82.9(2)
O6 Cu3 N3 170.0(2)
O5 Cu3 N3 100.7(2)
N6 Cu4 O7 170.44(18)
N6 Cu4 O8 91.32(18)
O7 Cu4 O8 85.64(16)
N6 Cu4 N5 82.3(2)
O7 Cu4 N5 101.60(18)
O8 Cu4 N5 171.11(19)
N8 Cu5 O10 88.91(18)
N8 Cu5 O9 172.93(19)
O10 Cu5 O9 85.66(16)
N8 Cu5 N7 81.0(2)
O10 Cu5 N7 169.76(18)
O9 Cu5 N7 104.54(18)
C1 O1 Cu1 107.5(4)
N2 O2 Cu1 109.0(3)
N2 O2 Eu1 124.0(3)
Cu1 O2 Eu1 124.05(18)
C10 O3 Cu2 108.0(4)
N4 O4 Cu2 108.5(3)
N4 O4 Eu1 124.2(3)
Cu2 O4 Eu1 127.3(2)
C19 O5 Cu3 107.9(4)
N6 O6 Cu3 107.5(3)
N6 O6 Eu1 123.3(3)
Cu3 O6 Eu1 125.07(19)
C28 O7 Cu4 107.2(3)
N8 O8 Cu4 107.7(3)
N8 O8 Eu1 124.7(3)
Cu4 O8 Eu1 126.17(17)
C37 O9 Cu5 107.3(3)
N10 O10 Cu5 108.6(3)
N10 O10 Eu1 122.2(3)
Cu5 O10 Eu1 129.18(18)
N100 O100 Eu1 98.2(3)
N100 O101 Eu1 95.1(3)
O1 C1 N2 124.7(5)
O1 C1 C2 120.6(5)
N2 C1 C2 114.6(5)
N1 C2 C1 107.5(5)
N1 C2 C3 109.8(5)
C1 C2 C3 109.9(5)
C4 C3 C2 113.9(5)
C9 C4 C5 118.2(6)
C9 C4 C3 121.4(6)
C5 C4 C3 120.4(6)
C6 C5 C4 121.1(7)
C7 C6 C5 120.8(7)
C6 C7 C8 119.2(6)
C9 C8 C7 120.4(7)
C8 C9 C4 120.4(6)
N4 C10 O3 123.5(6)
N4 C10 C11 114.7(6)
O3 C10 C11 121.7(5)
N3 C11 C12 113.1(6)
N3 C11 C10 107.9(5)
C12 C11 C10 110.1(5)
C11 C12 C13 117.1(6)
C18 C13 C14 118.8(6)
C18 C13 C12 119.5(6)
C14 C13 C12 121.7(6)
C13 C14 C15 119.5(6)
C16 C15 C14 120.1(6)
C17 C16 C15 119.5(6)
C16 C17 C18 120.3(7)
C13 C18 C17 121.6(7)
O5 C19 N6 123.2(5)
O5 C19 C20 121.7(5)
N6 C19 C20 115.1(5)
N5 C20 C19 108.4(4)
N5 C20 C21 110.4(5)
C19 C20 C21 111.1(5)
C22 C21 C20 113.0(5)
C23 C22 C27 118.3(6)
C23 C22 C21 120.5(5)
C27 C22 C21 121.2(5)
C24 C23 C22 119.2(6)
C23 C24 C25 122.6(6)
C26 C25 C24 118.0(6)
C25 C26 C27 120.8(6)
C26 C27 C22 121.1(6)
O7 C28 N8 124.2(5)
O7 C28 C29 122.0(5)
N8 C28 C29 113.6(5)
N7 C29 C28 108.0(5)
N7 C29 C30 111.1(5)
C28 C29 C30 110.6(5)
C31 C30 C29 112.5(5)
C32 C31 C36 119.9(7)
C32 C31 C30 121.3(6)
C36 C31 C30 118.7(6)
C31 C32 C33 120.7(8)
C32 C33 C34 118.8(8)
C35 C34 C33 121.2(7)
C34 C35 C36 118.4(8)
C35 C36 C31 121.0(8)
O9 C37 N10 123.7(5)
O9 C37 C38 121.1(5)
N10 C37 C38 115.0(5)
N9 C38 C37 108.5(4)
N9 C38 C39 113.1(5)
C37 C38 C39 113.4(4)
C40 C39 C38 111.6(4)
C45 C40 C41 117.7(6)
C45 C40 C39 121.7(6)
C41 C40 C39 120.6(6)
C42 C41 C40 121.9(7)
C41 C42 C43 119.2(7)
C44 C43 C42 119.4(6)
C43 C44 C45 120.7(7)
C44 C45 C40 121.0(6)
C2 N1 Cu2 108.5(3)
C1 N2 O2 114.0(5)
C1 N2 Cu2 117.8(4)
O2 N2 Cu2 125.5(3)
C11 N3 Cu3 111.9(4)
C10 N4 O4 115.1(5)
C10 N4 Cu3 119.4(4)
O4 N4 Cu3 123.8(4)
C20 N5 Cu4 110.6(3)
C19 N6 O6 115.4(5)
C19 N6 Cu4 118.5(4)
O6 N6 Cu4 125.2(3)
C29 N7 Cu5 107.4(3)
C28 N8 O8 114.7(4)
C28 N8 Cu5 118.6(4)
O8 N8 Cu5 125.9(3)
C38 N9 Cu1 109.3(3)
C37 N10 O10 114.7(4)
C37 N10 Cu1 117.5(4)
O10 N10 Cu1 124.5(3)
O102 N100 O100 121.2(5)
O102 N100 O101 122.5(5)
O100 N100 O101 116.2(5)
O102 N100 Eu1 177.8(4)
O100 N100 Eu1 56.7(3)
O101 N100 Eu1 59.6(3)
O202 N200 O201 122.0(6)
O202 N200 O200 118.8(5)
O201 N200 O200 119.2(6)

loop_
_geom_bond_atom_site_label_1
_geom_bond_atom_site_label_2
_geom_bond_distance
Eu1 O103 2.361(4)
Eu1 O4 2.390(4)
Eu1 O2 2.402(4)
Eu1 O10 2.407(4)
Eu1 O8 2.408(4)
Eu1 O6 2.426(4)
Eu1 O100 2.471(5)
Eu1 O101 2.534(4)
Eu1 N100 2.926(5)
Cu1 N10 1.907(5)
Cu1 O2 1.938(4)
Cu1 O1 1.941(4)
Cu1 N9 2.004(5)
Cu2 N2 1.906(5)
Cu2 O4 1.923(5)
Cu2 O3 1.948(5)
Cu2 N1 2.004(6)
Cu3 N4 1.894(5)
Cu3 O6 1.915(4)
Cu3 O5 1.920(4)
Cu3 N3 1.994(5)
Cu4 N6 1.892(5)
Cu4 O7 1.919(4)
Cu4 O8 1.920(4)
Cu4 N5 1.986(5)
Cu5 N8 1.892(5)
Cu5 O10 1.912(4)
Cu5 O9 1.926(4)
Cu5 N7 2.011(5)
O1 C1 1.291(7)
O2 N2 1.394(6)
O3 C10 1.289(8)
O4 N4 1.406(6)
O5 C19 1.284(7)
O6 N6 1.401(6)
O7 C28 1.281(7)
O8 N8 1.392(5)
O9 C37 1.298(7)
O10 N10 1.394(6)
O100 N100 1.253(7)
O101 N100 1.254(7)
O102 N100 1.230(7)
O200 N200 1.279(7)
O201 N200 1.245(7)
O202 N200 1.233(7)
C1 N2 1.306(8)
C1 C2 1.515(8)
C2 N1 1.504(8)
C2 C3 1.525(9)
C3 C4 1.510(8)
C4 C9 1.396(10)
C4 C5 1.404(9)
C5 C6 1.375(10)
C6 C7 1.374(12)
C7 C8 1.402(11)
C8 C9 1.388(10)
C10 N4 1.286(8)
C10 C11 1.529(9)
C11 N3 1.489(9)
C11 C12 1.497(10)
C12 C13 1.516(9)
C13 C18 1.368(10)
C13 C14 1.397(9)
C14 C15 1.406(9)
C15 C16 1.385(10)
C16 C17 1.370(10)
C17 C18 1.380(10)
C19 N6 1.307(7)
C19 C20 1.507(8)
C20 N5 1.497(7)
C20 C21 1.540(9)
C21 C22 1.512(8)
C22 C23 1.394(8)
C22 C27 1.404(8)
C23 C24 1.379(9)
C24 C25 1.391(9)
C25 C26 1.374(8)
C26 C27 1.381(9)
C28 N8 1.299(7)
C28 C29 1.506(8)
C29 N7 1.474(8)
C29 C30 1.549(9)
C30 C31 1.536(9)
C31 C32 1.363(10)
C31 C36 1.391(9)
C32 C33 1.389(12)
C33 C34 1.403(15)
C34 C35 1.376(14)
C35 C36 1.389(10)
C37 N10 1.300(7)
C37 C38 1.516(7)
C38 N9 1.482(7)
C38 C39 1.525(7)
C39 C40 1.520(7)
C40 C45 1.400(9)
C40 C41 1.402(9)
C41 C42 1.377(10)
C42 C43 1.420(12)
C43 C44 1.375(12)
C44 C45 1.387(9)
C210 O210 1.75(3)
O211 C211 1.36(3)

loop_
_geom_hbond_atom_site_label_D
_geom_hbond_atom_site_label_H
_geom_hbond_atom_site_label_A
_geom_hbond_distance_DH
_geom_hbond_distance_HA
_geom_hbond_distance_DA
_geom_hbond_angle_DHA
_geom_hbond_site_symmetry_A
N1 H1B O212 0.92 2.42 3.112(16) 132.4 .
N3 H3A O204 0.92 2.29 2.95(2) 128.2 4_564
N9 H9A O7 0.92 1.93 2.831(6) 167.3 3_655
